data_4325713
loop_
_publ_author_name
'Austin B. Scharf'
'Theodore A. Betley'

_publ_contact_author_address
;
Department of Chemistry and Chemical Biology 
Harvard University
12 Oxford St
Cambridge, MA 02138 (USA)
;
_publ_contact_author_email contact-betley@chemistry.harvard.edu
_publ_contact_author_name 'Prof. Theodore Betley'
_publ_section_title
;
 Electronic Perturbations of Iron Dipyrrinato Complexes via Ligand
 \b-Halogenation and meso-Fluoroarylation
;
_journal_name_full 'Inorganic Chemistry'
_journal_page_first 6837
_journal_page_last 6845
_journal_paper_doi 10.1021/ic2009539
_journal_volume 50
_journal_year 2011
_chemical_formula_sum 'C36 H36 Br2 N2'
_chemical_formula_weight 656.49
_chemical_name_systematic
; 
 ? 
;
_space_group_IT_number 15
_symmetry_cell_setting monoclinic
_symmetry_space_group_name_Hall '-C 2yc'
_symmetry_space_group_name_H-M 'C 1 2/c 1'
_atom_sites_solution_hydrogens geom
_atom_sites_solution_primary direct
_atom_sites_solution_secondary difmap
_audit_creation_method SHELXL-97
_cell_angle_alpha 90.00
_cell_angle_beta 100.233(5)
_cell_angle_gamma 90.00
_cell_formula_units_Z 4
_cell_length_a 8.845(3)
_cell_length_b 14.897(5)
_cell_length_c 23.629(8)
_cell_measurement_reflns_used 20477
_cell_measurement_temperature 100(2)
_cell_measurement_theta_max 26.001
_cell_measurement_theta_min 2.712
_cell_volume 3063.9(18)
_computing_cell_refinement 'SAINT 7.46A (Bruker-AXS, 2009)'
_computing_data_collection 'APEX2 v2009.3.0 (Bruker-AXS, 2009)'
_computing_data_reduction 'SAINT 7.46A (Bruker-AXS, 2009)'
_computing_molecular_graphics 'Bruker SHELXTL'
_computing_publication_material 'Bruker SHELXTL'
_computing_structure_refinement 'SHELXL-97 (Sheldrick, 2008)'
_computing_structure_solution 'SHELXS-97 (Sheldrick, 2008)'
_diffrn_ambient_temperature 100(2)
_diffrn_measured_fraction_theta_full 0.996
_diffrn_measured_fraction_theta_max 0.996
_diffrn_measurement_device_type 'Bruker D8 goniometer with CCD area detector'
_diffrn_measurement_method 'phi and omega scans'
_diffrn_radiation_monochromator graphite
_diffrn_radiation_source 'fine-focus sealed tube'
_diffrn_radiation_type MoK\a
_diffrn_radiation_wavelength 0.71073
_diffrn_reflns_av_R_equivalents 0.0798
_diffrn_reflns_av_sigmaI/netI 0.0589
_diffrn_reflns_limit_h_max 10
_diffrn_reflns_limit_h_min -10
_diffrn_reflns_limit_k_max 18
_diffrn_reflns_limit_k_min -18
_diffrn_reflns_limit_l_max 28
_diffrn_reflns_limit_l_min -28
_diffrn_reflns_number 17853
_diffrn_reflns_theta_full 25.77
_diffrn_reflns_theta_max 25.77
_diffrn_reflns_theta_min 1.75
_exptl_absorpt_coefficient_mu 2.673
_exptl_absorpt_correction_T_max 0.9738
_exptl_absorpt_correction_T_min 0.9241
_exptl_absorpt_correction_type multi-scan
_exptl_absorpt_process_details 'SADABS (Sheldrick, 2009)'
_exptl_crystal_colour orange
_exptl_crystal_density_diffrn 1.423
_exptl_crystal_description block
_exptl_crystal_F_000 1344
_exptl_crystal_size_max 0.03
_exptl_crystal_size_mid 0.02
_exptl_crystal_size_min 0.01
_refine_diff_density_max 1.407
_refine_diff_density_min -1.431
_refine_diff_density_rms 0.120
_refine_ls_extinction_method none
_refine_ls_goodness_of_fit_ref 1.066
_refine_ls_hydrogen_treatment constr
_refine_ls_matrix_type full
_refine_ls_number_parameters 189
_refine_ls_number_reflns 2931
_refine_ls_number_restraints 0
_refine_ls_restrained_S_all 1.066
_refine_ls_R_factor_all 0.0844
_refine_ls_R_factor_gt 0.0774
_refine_ls_shift/su_max 0.001
_refine_ls_shift/su_mean 0.000
_refine_ls_structure_factor_coef Fsqd
_refine_ls_weighting_details 'calc w=1/[\s^2^(Fo^2^)+(0.1405P)^2^+23.5562P] where P=(Fo^2^+2Fc^2^)/3'
_refine_ls_weighting_scheme calc
_refine_ls_wR_factor_gt 0.2139
_refine_ls_wR_factor_ref 0.2211
_reflns_number_gt 2601
_reflns_number_total 2931
_reflns_threshold_expression >2sigma(I)
_cod_data_source_file ic2009539_si_002_2.cif
_cod_data_source_block zsl
_cod_original_cell_volume 3064.1(18)
_cod_database_code 4325713

loop_
_symmetry_equiv_pos_as_xyz
'x, y, z'
'-x, y, -z+1/2'
'x+1/2, y+1/2, z'
'-x+1/2, y+1/2, -z+1/2'
'-x, -y, -z'
'x, -y, z-1/2'
'-x+1/2, -y+1/2, -z'
'x+1/2, -y+1/2, z-1/2'

loop_
_atom_site_label
_atom_site_type_symbol
_atom_site_fract_x
_atom_site_fract_y
_atom_site_fract_z
_atom_site_U_iso_or_equiv
_atom_site_adp_type
_atom_site_occupancy
_atom_site_symmetry_multiplicity
_atom_site_calc_flag
_atom_site_refinement_flags
_atom_site_disorder_assembly
_atom_site_disorder_group
Br1 Br 0.78091(12) 0.90204(5) 0.02586(3) 0.0403(3) Uani 1 1 d . . .
N1 N 0.9376(7) 0.9808(4) 0.1903(3) 0.0250(13) Uani 1 1 d . . .
H1 H 0.9649 1.0211 0.2174 0.030 Uiso 0.50 1 calc PR . .
C1 C 0.8791(8) 0.9976(5) 0.1349(3) 0.0250(16) Uani 1 1 d . . .
C2 C 0.8535(10) 0.9144(5) 0.1055(3) 0.0279(17) Uani 1 1 d . . .
C3 C 0.8953(10) 0.8456(5) 0.1434(4) 0.0273(17) Uani 1 1 d . . .
H3 H 0.8904 0.7831 0.1353 0.033 Uiso 1 1 calc R . .
C4 C 0.9473(9) 0.8871(5) 0.1972(3) 0.0279(17) Uani 1 1 d . . .
C5 C 0.8470(10) 1.0909(5) 0.1124(3) 0.0280(16) Uani 1 1 d . . .
C6 C 0.6942(11) 1.1192(5) 0.0962(3) 0.0307(18) Uani 1 1 d . . .
C7 C 0.6683(10) 1.2090(5) 0.0778(3) 0.0302(17) Uani 1 1 d . . .
H7 H 0.5655 1.2293 0.0667 0.036 Uiso 1 1 calc R . .
C8 C 0.7859(10) 1.2677(5) 0.0755(3) 0.0305(17) Uani 1 1 d . . .
C9 C 0.9367(11) 1.2369(5) 0.0894(3) 0.0314(18) Uani 1 1 d . . .
H9 H 1.0188 1.2767 0.0863 0.038 Uiso 1 1 calc R . .
C10 C 0.9697(11) 1.1487(5) 0.1079(4) 0.0294(18) Uani 1 1 d . . .
C11 C 0.5567(11) 1.0584(6) 0.0978(4) 0.0364(18) Uani 1 1 d . . .
H11A H 0.5232 1.0316 0.0597 0.055 Uiso 1 1 calc R . .
H11B H 0.4726 1.0937 0.1084 0.055 Uiso 1 1 calc R . .
H11C H 0.5859 1.0107 0.1262 0.055 Uiso 1 1 calc R . .
C12 C 0.7550(13) 1.3651(6) 0.0578(4) 0.041(2) Uani 1 1 d . . .
H12A H 0.6704 1.3679 0.0249 0.062 Uiso 1 1 calc R . .
H12B H 0.8476 1.3913 0.0471 0.062 Uiso 1 1 calc R . .
H12C H 0.7271 1.3988 0.0901 0.062 Uiso 1 1 calc R . .
C13 C 1.1338(11) 1.1165(5) 0.1203(4) 0.0355(19) Uani 1 1 d . . .
H13A H 1.1651 1.1066 0.1617 0.053 Uiso 1 1 calc R . .
H13B H 1.2006 1.1618 0.1074 0.053 Uiso 1 1 calc R . .
H13C H 1.1424 1.0601 0.0997 0.053 Uiso 1 1 calc R . .
C14 C 1.0000 0.8443(6) 0.2500 0.026(2) Uani 1 2 d S . .
C15 C 1.0000 0.7427(7) 0.2500 0.023(2) Uani 1 2 d S . .
C16 C 1.1326(10) 0.6967(5) 0.2413(3) 0.0297(17) Uani 1 1 d . . .
C17 C 1.1288(12) 0.6025(5) 0.2410(3) 0.0349(18) Uani 1 1 d . . .
H17 H 1.2167 0.5702 0.2346 0.042 Uiso 1 1 calc R . .
C18 C 1.0000 0.5557(7) 0.2500 0.036(3) Uani 1 2 d S . .
C19 C 1.2778(11) 0.7451(6) 0.2340(4) 0.038(2) Uani 1 1 d . . .
H19A H 1.2530 0.7926 0.2052 0.058 Uiso 1 1 calc R . .
H19B H 1.3494 0.7024 0.2214 0.058 Uiso 1 1 calc R . .
H19C H 1.3255 0.7717 0.2709 0.058 Uiso 1 1 calc R . .
C20 C 1.0000 0.4534(8) 0.2500 0.067(5) Uani 1 2 d S . .
H20A H 1.0205 0.4315 0.2130 0.100 Uiso 0.50 1 calc PR A -1
H20B H 0.8995 0.4315 0.2560 0.100 Uiso 0.50 1 calc PR A -1
H20C H 1.0799 0.4315 0.2810 0.100 Uiso 0.50 1 calc PR A -1

loop_
_atom_site_aniso_label
_atom_site_aniso_U_11
_atom_site_aniso_U_22
_atom_site_aniso_U_33
_atom_site_aniso_U_23
_atom_site_aniso_U_13
_atom_site_aniso_U_12
Br1 0.0671(6) 0.0265(4) 0.0231(4) -0.0018(3) -0.0037(4) 0.0019(4)
N1 0.031(3) 0.014(3) 0.029(3) 0.001(2) 0.002(3) 0.000(2)
C1 0.026(4) 0.017(3) 0.031(4) 0.001(3) 0.005(3) 0.001(3)
C2 0.047(5) 0.019(4) 0.015(3) -0.003(3) -0.003(3) 0.001(3)
C3 0.037(4) 0.015(4) 0.027(4) -0.001(3) 0.000(3) 0.000(3)
C4 0.035(4) 0.015(4) 0.034(4) 0.001(3) 0.008(4) 0.001(3)
C5 0.043(4) 0.016(3) 0.025(4) 0.001(3) 0.006(3) 0.005(3)
C6 0.048(5) 0.021(4) 0.022(4) 0.003(3) 0.005(3) -0.004(3)
C7 0.039(4) 0.025(4) 0.026(4) 0.004(3) 0.003(3) 0.008(3)
C8 0.046(5) 0.020(3) 0.027(4) 0.002(3) 0.010(4) 0.002(3)
C9 0.049(5) 0.020(4) 0.028(4) -0.001(3) 0.012(4) -0.006(3)
C10 0.042(5) 0.021(4) 0.025(4) -0.002(3) 0.006(4) -0.002(3)
C11 0.043(5) 0.029(4) 0.035(4) -0.003(3) 0.001(4) -0.001(4)
C12 0.067(7) 0.019(4) 0.039(5) 0.003(3) 0.008(5) 0.000(4)
C13 0.047(5) 0.022(4) 0.036(5) 0.000(3) 0.005(4) -0.001(3)
C14 0.031(6) 0.017(5) 0.028(6) 0.000 0.000(5) 0.000
C15 0.027(5) 0.017(5) 0.023(5) 0.000 -0.001(4) 0.000
C16 0.043(5) 0.022(4) 0.021(3) -0.002(3) -0.001(3) -0.004(4)
C17 0.054(5) 0.021(4) 0.028(4) -0.003(3) 0.003(4) 0.011(4)
C18 0.063(8) 0.011(5) 0.031(6) 0.000 0.003(5) 0.000
C19 0.043(5) 0.035(5) 0.037(5) -0.008(4) 0.007(4) -0.003(4)
C20 0.124(16) 0.014(6) 0.061(10) 0.000 0.013(10) 0.000

loop_
_atom_type_symbol
_atom_type_description
_atom_type_scat_dispersion_real
_atom_type_scat_dispersion_imag
_atom_type_scat_source
C C 0.0033 0.0016 'International Tables Vol C Tables 4.2.6.8 and 6.1.1.4'
H H 0.0000 0.0000 'International Tables Vol C Tables 4.2.6.8 and 6.1.1.4'
N N 0.0061 0.0033 'International Tables Vol C Tables 4.2.6.8 and 6.1.1.4'
Br Br -0.2901 2.4595 'International Tables Vol C Tables 4.2.6.8 and 6.1.1.4'

loop_
_geom_angle_atom_site_label_1
_geom_angle_atom_site_label_2
_geom_angle_atom_site_label_3
_geom_angle
_geom_angle_site_symmetry_1
C1 N1 C4 107.7(6) .
C1 N1 H1 126.1 .
C4 N1 H1 126.1 .
N1 C1 C2 108.3(6) .
N1 C1 C5 122.4(7) .
C2 C1 C5 129.3(7) .
C3 C2 C1 109.4(6) .
C3 C2 Br1 125.8(6) .
C1 C2 Br1 124.8(6) .
C2 C3 C4 105.5(6) .
C2 C3 H3 127.2 .
C4 C3 H3 127.2 .
C14 C4 N1 123.9(7) .
C14 C4 C3 127.1(7) .
N1 C4 C3 109.0(6) .
C6 C5 C10 121.0(7) .
C6 C5 C1 119.2(7) .
C10 C5 C1 119.8(7) .
C5 C6 C7 117.6(7) .
C5 C6 C11 123.4(7) .
C7 C6 C11 119.0(8) .
C8 C7 C6 122.3(8) .
C8 C7 H7 118.8 .
C6 C7 H7 118.8 .
C7 C8 C9 118.9(7) .
C7 C8 C12 121.3(8) .
C9 C8 C12 119.8(8) .
C8 C9 C10 121.4(8) .
C8 C9 H9 119.3 .
C10 C9 H9 119.3 .
C9 C10 C5 118.6(8) .
C9 C10 C13 120.0(8) .
C5 C10 C13 121.3(6) .
C6 C11 H11A 109.5 .
C6 C11 H11B 109.5 .
H11A C11 H11B 109.5 .
C6 C11 H11C 109.5 .
H11A C11 H11C 109.5 .
H11B C11 H11C 109.5 .
C8 C12 H12A 109.5 .
C8 C12 H12B 109.5 .
H12A C12 H12B 109.5 .
C8 C12 H12C 109.5 .
H12A C12 H12C 109.5 .
H12B C12 H12C 109.5 .
C10 C13 H13A 109.5 .
C10 C13 H13B 109.5 .
H13A C13 H13B 109.5 .
C10 C13 H13C 109.5 .
H13A C13 H13C 109.5 .
H13B C13 H13C 109.5 .
C4 C14 C4 126.0(9) 2_755
C4 C14 C15 117.0(5) 2_755
C4 C14 C15 117.0(5) .
C16 C15 C16 121.6(10) 2_755
C16 C15 C14 119.2(5) 2_755
C16 C15 C14 119.2(5) .
C17 C16 C15 117.9(8) .
C17 C16 C19 119.8(8) .
C15 C16 C19 122.2(7) .
C18 C17 C16 121.5(8) .
C18 C17 H17 119.2 .
C16 C17 H17 119.2 .
C17 C18 C17 119.5(10) 2_755
C17 C18 C20 120.3(5) 2_755
C17 C18 C20 120.3(5) .
C16 C19 H19A 109.5 .
C16 C19 H19B 109.5 .
H19A C19 H19B 109.5 .
C16 C19 H19C 109.5 .
H19A C19 H19C 109.5 .
H19B C19 H19C 109.5 .
C18 C20 H20A 109.5 .
C18 C20 H20B 109.5 .
C18 C20 H20C 109.5 .

loop_
_geom_bond_atom_site_label_1
_geom_bond_atom_site_label_2
_geom_bond_distance
_geom_bond_site_symmetry_2
Br1 C2 1.886(7) .
N1 C1 1.342(10) .
N1 C4 1.406(9) .
N1 H1 0.8800 .
C1 C2 1.420(10) .
C1 C5 1.496(10) .
C2 C3 1.368(10) .
C3 C4 1.415(11) .
C3 H3 0.9500 .
C4 C14 1.404(9) .
C5 C6 1.403(12) .
C5 C10 1.405(12) .
C6 C7 1.413(11) .
C6 C11 1.521(12) .
C7 C8 1.368(12) .
C7 H7 0.9500 .
C8 C9 1.393(13) .
C8 C12 1.522(10) .
C9 C10 1.399(10) .
C9 H9 0.9500 .
C10 C13 1.507(13) .
C11 H11A 0.9800 .
C11 H11B 0.9800 .
C11 H11C 0.9800 .
C12 H12A 0.9800 .
C12 H12B 0.9800 .
C12 H12C 0.9800 .
C13 H13A 0.9800 .
C13 H13B 0.9800 .
C13 H13C 0.9800 .
C14 C4 1.404(9) 2_755
C14 C15 1.513(14) .
C15 C16 1.405(10) 2_755
C15 C16 1.405(10) .
C16 C17 1.403(11) .
C16 C19 1.509(13) .
C17 C18 1.384(11) .
C17 H17 0.9500 .
C18 C17 1.384(11) 2_755
C18 C20 1.524(16) .
C19 H19A 0.9800 .
C19 H19B 0.9800 .
C19 H19C 0.9800 .
C20 H20A 0.9800 .
C20 H20B 0.9800 .
C20 H20C 0.9800 .
